data_4303511
loop_
_publ_author_name
'Federica Mandoj'
'Sara Nardis'
'Giuseppe Pomarico'
'Manuela Stefanelli'
'Luca Schiaffino'
'Gianfranco Ercolani'
'Luca Prodi'
'Damiano Genovese'
'Nelsi Zaccheroni'
'Frank R. Fronczek'
'Kevin M. Smith'
'Xiao Xiao'
'Jing Shen'
'Karl M. Kadish'
'Roberto Paolesse'

_publ_section_title
;
6-Azahemiporphycene: A New Member of the Porphyrinoid Family
;
_journal_name_full 'Inorganic Chemistry'
_journal_page_first 10346
_journal_page_last 10357
_journal_paper_doi 10.1021/ic9014866
_journal_volume 48
_journal_year 2009
_chemical_formula_moiety 'C40 H31 N5 O3'
_chemical_formula_sum 'C40 H31 N5 O3'
_chemical_formula_weight 629.70
_chemical_name_systematic
; 
 ? 
;
_space_group_IT_number 15
_symmetry_cell_setting monoclinic
_symmetry_space_group_name_Hall '-C 2yc'
_symmetry_space_group_name_H-M 'C 1 2/c 1'
_atom_sites_solution_hydrogens geom
_atom_sites_solution_primary direct
_atom_sites_solution_secondary difmap
_audit_creation_method SHELXL-97
_cell_angle_alpha 90
_cell_angle_beta 109.082(12)
_cell_angle_gamma 90
_cell_formula_units_Z 8
_cell_length_a 37.860(12)
_cell_length_b 10.166(2)
_cell_length_c 17.081(5)
_cell_measurement_reflns_used 5543
_cell_measurement_temperature 90.0(5)
_cell_measurement_theta_max 25.3
_cell_measurement_theta_min 2.5
_cell_volume 6213(3)
_computing_cell_refinement 'Denzo and Scalepack (Otwinowski & Minor, 1997)'
_computing_data_collection 'COLLECT (Nonius, 2000)'
_computing_data_reduction 'Denzo and Scalepack (Otwinowski & Minor, 1997)'
_computing_molecular_graphics 'ORTEP-3 for Windows (Farrugia, 1997)'
_computing_publication_material 'SHELXL-97 (Sheldrick, 2008)'
_computing_structure_refinement 'SHELXL-97 (Sheldrick, 2008)'
_computing_structure_solution 'SIR97 (Altomare  et al., 1999)'
_diffrn_ambient_temperature 90.0(5)
_diffrn_measured_fraction_theta_full 0.998
_diffrn_measured_fraction_theta_max 0.979
_diffrn_measurement_device_type 'KappaCCD (with Oxford Cryostream)'
_diffrn_measurement_method ' \w and \f scans'
_diffrn_radiation_monochromator graphite
_diffrn_radiation_source 'fine-focus sealed tube'
_diffrn_radiation_type MoK\a
_diffrn_radiation_wavelength 0.71073
_diffrn_reflns_av_R_equivalents 0.072
_diffrn_reflns_av_sigmaI/netI 0.0978
_diffrn_reflns_limit_h_max 45
_diffrn_reflns_limit_h_min -45
_diffrn_reflns_limit_k_max 12
_diffrn_reflns_limit_k_min -12
_diffrn_reflns_limit_l_max 20
_diffrn_reflns_limit_l_min -20
_diffrn_reflns_number 22317
_diffrn_reflns_theta_full 25.0
_diffrn_reflns_theta_max 25.5
_diffrn_reflns_theta_min 2.6
_exptl_absorpt_coefficient_mu 0.087
_exptl_absorpt_correction_type none
_exptl_crystal_colour 'dark red'
_exptl_crystal_density_diffrn 1.346
_exptl_crystal_density_method 'not measured'
_exptl_crystal_description plate
_exptl_crystal_F_000 2640
_exptl_crystal_size_max 0.42
_exptl_crystal_size_mid 0.23
_exptl_crystal_size_min 0.03
_refine_diff_density_max 0.24
_refine_diff_density_min -0.25
_refine_diff_density_rms 0.053
_refine_ls_extinction_method none
_refine_ls_goodness_of_fit_ref 1.035
_refine_ls_hydrogen_treatment mixed
_refine_ls_matrix_type full
_refine_ls_number_parameters 442
_refine_ls_number_reflns 5698
_refine_ls_number_restraints 0
_refine_ls_restrained_S_all 1.035
_refine_ls_R_factor_all 0.126
_refine_ls_R_factor_gt 0.059
_refine_ls_shift/su_max 0.000
_refine_ls_shift/su_mean 0.000
_refine_ls_structure_factor_coef Fsqd
_refine_ls_weighting_details 'calc w=1/[\s^2^(Fo^2^)+(0.0573P)^2^+3.0781P] where P=(Fo^2^+2Fc^2^)/3'
_refine_ls_weighting_scheme calc
_refine_ls_wR_factor_gt 0.117
_refine_ls_wR_factor_ref 0.140
_reflns_number_gt 3334
_reflns_number_total 5698
_reflns_threshold_expression I>2\s(I)
_cod_data_source_file ic9014866_si_002.cif
_cod_data_source_block 8FM
_cod_depositor_comments
;
The following automatic conversions were performed:
'_symmetry_cell_setting' value 'Monoclinic' changed to 'monoclinic'
according to '/home/saulius/struct/CIF-dictionaries/cif_core.dic'
dictionary named 'cif_core.dic' version 2.4.1 from 2010-06-29.

Automatic conversion script
Id: cif_fix_enum 1527 2010-12-29 10:47:43Z saulius 
;
_cod_original_sg_symbol_Hall '-C 2yc '
_cod_original_sg_symbol_H-M 'C 2/c '
_cod_database_code 4303511

loop_
_symmetry_equiv_pos_as_xyz
'x, y, z'
'-x, y, -z+1/2'
'x+1/2, y+1/2, z'
'-x+1/2, y+1/2, -z+1/2'
'-x, -y, -z'
'x, -y, z-1/2'
'-x+1/2, -y+1/2, -z'
'x+1/2, -y+1/2, z-1/2'

loop_
_atom_site_label
_atom_site_type_symbol
_atom_site_fract_x
_atom_site_fract_y
_atom_site_fract_z
_atom_site_U_iso_or_equiv
_atom_site_adp_type
_atom_site_occupancy
_atom_site_symmetry_multiplicity
_atom_site_calc_flag
_atom_site_refinement_flags
_atom_site_disorder_assembly
_atom_site_disorder_group
O1 O 0.54035(7) 0.5718(2) 0.73115(14) 0.0538(6) Uani 1 1 d . . .
O2 O 0.50572(6) 0.9937(2) -0.12537(11) 0.0422(5) Uani 1 1 d . . .
O3 O 0.86113(6) 0.67729(19) 0.11589(11) 0.0382(5) Uani 1 1 d . . .
N1 N 0.72095(6) 0.6502(2) 0.36894(12) 0.0236(5) Uani 1 1 d . . .
N2 N 0.67252(6) 0.6350(2) 0.45903(13) 0.0243(5) Uani 1 1 d . . .
H2N H 0.6638(7) 0.661(2) 0.4073(16) 0.029 Uiso 1 1 d . . .
N3 N 0.59159(7) 0.6940(2) 0.42820(14) 0.0332(6) Uani 1 1 d . . .
N4 N 0.61760(6) 0.7319(2) 0.31362(13) 0.0297(6) Uani 1 1 d . . .
N5 N 0.67926(6) 0.7465(2) 0.23019(14) 0.0257(5) Uani 1 1 d . . .
H5N H 0.6797(7) 0.714(2) 0.2811(16) 0.031 Uiso 1 1 d . . .
C1 C 0.75076(7) 0.6531(2) 0.34007(15) 0.0225(6) Uani 1 1 d . . .
C2 C 0.78414(8) 0.6094(2) 0.40494(15) 0.0247(6) Uani 1 1 d . . .
H2 H 0.8087 0.6033 0.4017 0.030 Uiso 1 1 calc R . .
C3 C 0.77340(8) 0.5789(2) 0.47104(16) 0.0253(6) Uani 1 1 d . . .
H3 H 0.7888 0.5460 0.5230 0.030 Uiso 1 1 calc R . .
C4 C 0.73381(8) 0.6065(2) 0.44669(15) 0.0234(6) Uani 1 1 d . . .
C5 C 0.70866(8) 0.5941(2) 0.49237(15) 0.0243(6) Uani 1 1 d . . .
C6 C 0.71295(8) 0.5433(2) 0.57110(16) 0.0281(7) Uani 1 1 d . . .
H6 H 0.7353 0.5076 0.6087 0.034 Uiso 1 1 calc R . .
C7 C 0.67921(8) 0.5539(3) 0.58451(17) 0.0308(7) Uani 1 1 d . . .
H7 H 0.6740 0.5257 0.6327 0.037 Uiso 1 1 calc R . .
C8 C 0.65351(8) 0.6141(3) 0.51399(16) 0.0268(7) Uani 1 1 d . . .
C9 C 0.61550(8) 0.6493(3) 0.49713(17) 0.0287(7) Uani 1 1 d . . .
C10 C 0.59098(8) 0.7241(3) 0.35105(17) 0.0343(7) Uani 1 1 d . . .
C11 C 0.55453(9) 0.7617(3) 0.29457(18) 0.0413(8) Uani 1 1 d . . .
H11 H 0.5318 0.7646 0.3069 0.050 Uiso 1 1 calc R . .
C12 C 0.55890(9) 0.7912(3) 0.22245(18) 0.0386(8) Uani 1 1 d . . .
H12 H 0.5399 0.8182 0.1734 0.046 Uiso 1 1 calc R . .
C13 C 0.59846(8) 0.7744(3) 0.23295(16) 0.0292(7) Uani 1 1 d . . .
C14 C 0.61232(8) 0.8010(2) 0.16855(16) 0.0274(7) Uani 1 1 d . . .
C15 C 0.64913(8) 0.7860(2) 0.16617(16) 0.0278(7) Uani 1 1 d . . .
C16 C 0.66191(8) 0.8040(3) 0.09715(16) 0.0298(7) Uani 1 1 d . . .
H16 H 0.6471 0.8315 0.0433 0.036 Uiso 1 1 calc R . .
C17 C 0.69923(8) 0.7749(3) 0.12196(16) 0.0281(7) Uani 1 1 d . . .
H17 H 0.7147 0.7786 0.0880 0.034 Uiso 1 1 calc R . .
C18 C 0.71089(8) 0.7385(2) 0.20602(15) 0.0238(6) Uani 1 1 d . . .
C19 C 0.74632(7) 0.6954(2) 0.25945(15) 0.0215(6) Uani 1 1 d . . .
C20 C 0.59802(8) 0.6308(3) 0.56362(17) 0.0307(7) Uani 1 1 d . . .
C21 C 0.61540(9) 0.6580(3) 0.64679(17) 0.0363(8) Uani 1 1 d . . .
H21 H 0.6404 0.6897 0.6648 0.044 Uiso 1 1 calc R . .
C22 C 0.59714(9) 0.6399(3) 0.70439(18) 0.0385(8) Uani 1 1 d . . .
H22 H 0.6094 0.6605 0.7610 0.046 Uiso 1 1 calc R . .
C23 C 0.56104(10) 0.5918(3) 0.6792(2) 0.0408(8) Uani 1 1 d . . .
C24 C 0.54318(9) 0.5654(3) 0.59662(19) 0.0419(8) Uani 1 1 d . . .
H24 H 0.5182 0.5334 0.5790 0.050 Uiso 1 1 calc R . .
C25 C 0.56115(9) 0.5848(3) 0.53942(19) 0.0378(8) Uani 1 1 d . . .
H25 H 0.5483 0.5669 0.4826 0.045 Uiso 1 1 calc R . .
C26 C 0.55774(11) 0.6000(4) 0.8170(2) 0.0620(11) Uani 1 1 d . . .
H26A H 0.5810 0.5495 0.8383 0.093 Uiso 1 1 calc R . .
H26B H 0.5408 0.5756 0.8475 0.093 Uiso 1 1 calc R . .
H26C H 0.5634 0.6942 0.8242 0.093 Uiso 1 1 calc R . .
C27 C 0.58456(8) 0.8518(3) 0.08932(16) 0.0296(7) Uani 1 1 d . . .
C28 C 0.55878(9) 0.7682(3) 0.03786(18) 0.0440(8) Uani 1 1 d . . .
H28 H 0.5594 0.6776 0.0518 0.053 Uiso 1 1 calc R . .
C29 C 0.53182(9) 0.8126(3) -0.03420(18) 0.0436(8) Uani 1 1 d . . .
H29 H 0.5142 0.7526 -0.0684 0.052 Uiso 1 1 calc R . .
C30 C 0.53067(8) 0.9413(3) -0.05548(16) 0.0285(7) Uani 1 1 d . . .
C31 C 0.55656(8) 1.0283(3) -0.00548(17) 0.0360(7) Uani 1 1 d . . .
H31 H 0.5560 1.1185 -0.0204 0.043 Uiso 1 1 calc R . .
C32 C 0.58352(8) 0.9832(3) 0.06699(16) 0.0330(7) Uani 1 1 d . . .
H32 H 0.6012 1.0430 0.1011 0.040 Uiso 1 1 calc R . .
C33 C 0.47808(9) 0.9045(3) -0.17612(19) 0.0532(9) Uani 1 1 d . . .
H33A H 0.4906 0.8289 -0.1911 0.080 Uiso 1 1 calc R . .
H33B H 0.4629 0.9499 -0.2265 0.080 Uiso 1 1 calc R . .
H33C H 0.4619 0.8741 -0.1452 0.080 Uiso 1 1 calc R . .
C34 C 0.77779(7) 0.6915(2) 0.22609(15) 0.0237(6) Uani 1 1 d . . .
C35 C 0.78645(8) 0.7989(3) 0.18387(16) 0.0287(7) Uani 1 1 d . . .
H35 H 0.7729 0.8786 0.1800 0.034 Uiso 1 1 calc R . .
C36 C 0.81393(8) 0.7912(3) 0.14824(16) 0.0333(7) Uani 1 1 d . . .
H36 H 0.8192 0.8652 0.1199 0.040 Uiso 1 1 calc R . .
C37 C 0.83423(8) 0.6754(3) 0.15330(16) 0.0289(7) Uani 1 1 d . . .
C38 C 0.82689(8) 0.5686(3) 0.19591(15) 0.0260(7) Uani 1 1 d . . .
H38 H 0.8409 0.4897 0.2007 0.031 Uiso 1 1 calc R . .
C39 C 0.79898(8) 0.5781(3) 0.23133(15) 0.0256(7) Uani 1 1 d . . .
H39 H 0.7941 0.5043 0.2604 0.031 Uiso 1 1 calc R . .
C40 C 0.88324(9) 0.5610(3) 0.12258(19) 0.0450(9) Uani 1 1 d . . .
H40A H 0.8959 0.5408 0.1812 0.068 Uiso 1 1 calc R . .
H40B H 0.9019 0.5754 0.0950 0.068 Uiso 1 1 calc R . .
H40C H 0.8670 0.4873 0.0962 0.068 Uiso 1 1 calc R . .

loop_
_atom_site_aniso_label
_atom_site_aniso_U_11
_atom_site_aniso_U_22
_atom_site_aniso_U_33
_atom_site_aniso_U_23
_atom_site_aniso_U_13
_atom_site_aniso_U_12
O1 0.0587(17) 0.0528(14) 0.0661(16) -0.0027(12) 0.0428(14) -0.0042(12)
O2 0.0364(13) 0.0473(13) 0.0328(12) 0.0048(10) -0.0024(10) 0.0062(11)
O3 0.0356(14) 0.0474(13) 0.0362(11) 0.0133(10) 0.0178(10) 0.0132(10)
N1 0.0234(14) 0.0230(12) 0.0233(12) -0.0011(10) 0.0062(11) -0.0013(10)
N2 0.0242(15) 0.0264(13) 0.0209(12) -0.0006(10) 0.0055(11) 0.0003(11)
N3 0.0327(16) 0.0347(14) 0.0316(14) -0.0004(11) 0.0098(12) -0.0013(12)
N4 0.0283(15) 0.0292(13) 0.0298(13) -0.0012(11) 0.0071(12) 0.0005(11)
N5 0.0263(15) 0.0246(13) 0.0246(13) 0.0031(10) 0.0064(12) 0.0012(11)
C1 0.0229(17) 0.0182(14) 0.0246(15) -0.0024(11) 0.0053(13) -0.0013(12)
C2 0.0221(17) 0.0217(14) 0.0290(15) -0.0033(12) 0.0064(13) 0.0011(12)
C3 0.0256(18) 0.0234(15) 0.0234(14) -0.0013(12) 0.0032(13) 0.0030(12)
C4 0.0276(18) 0.0154(13) 0.0241(15) -0.0013(12) 0.0043(13) 0.0006(12)
C5 0.0214(17) 0.0209(14) 0.0283(15) -0.0014(12) 0.0048(13) 0.0017(13)
C6 0.0257(18) 0.0274(15) 0.0271(15) 0.0042(12) 0.0031(13) 0.0050(13)
C7 0.0340(19) 0.0296(16) 0.0300(16) 0.0029(13) 0.0123(14) 0.0019(14)
C8 0.0261(18) 0.0236(15) 0.0313(15) -0.0020(13) 0.0104(14) -0.0035(13)
C9 0.0274(18) 0.0223(15) 0.0328(16) -0.0033(13) 0.0048(14) -0.0011(13)
C10 0.034(2) 0.0332(17) 0.0363(18) 0.0009(14) 0.0128(16) -0.0036(14)
C11 0.026(2) 0.053(2) 0.0427(19) 0.0041(16) 0.0081(16) 0.0039(16)
C12 0.031(2) 0.0431(19) 0.0376(18) 0.0039(15) 0.0050(15) 0.0019(15)
C13 0.0267(18) 0.0265(15) 0.0289(16) -0.0009(13) 0.0014(13) -0.0006(13)
C14 0.0263(18) 0.0227(14) 0.0303(16) -0.0027(12) 0.0053(13) -0.0020(13)
C15 0.0292(18) 0.0222(15) 0.0294(16) -0.0012(12) 0.0062(14) -0.0010(13)
C16 0.033(2) 0.0278(16) 0.0257(15) 0.0035(12) 0.0055(14) 0.0025(14)
C17 0.0292(18) 0.0256(15) 0.0309(16) -0.0014(13) 0.0120(14) 0.0000(13)
C18 0.0285(18) 0.0188(14) 0.0233(15) 0.0006(11) 0.0072(13) 0.0019(12)
C19 0.0220(16) 0.0166(14) 0.0249(14) -0.0031(11) 0.0062(12) 0.0015(12)
C20 0.0281(19) 0.0276(15) 0.0383(17) 0.0008(13) 0.0136(14) 0.0005(14)
C21 0.032(2) 0.0381(18) 0.0389(18) -0.0001(14) 0.0115(16) 0.0021(14)
C22 0.040(2) 0.0431(18) 0.0353(17) -0.0016(15) 0.0158(16) 0.0020(16)
C23 0.048(2) 0.0343(18) 0.050(2) 0.0004(15) 0.0285(18) 0.0017(16)
C24 0.034(2) 0.0411(19) 0.058(2) -0.0077(16) 0.0244(18) -0.0070(15)
C25 0.034(2) 0.0355(17) 0.0463(19) -0.0022(14) 0.0168(16) 0.0001(15)
C26 0.083(3) 0.067(2) 0.049(2) 0.0013(19) 0.039(2) 0.005(2)
C27 0.0251(18) 0.0314(17) 0.0293(15) 0.0012(13) 0.0048(13) 0.0030(14)
C28 0.047(2) 0.0312(17) 0.0412(19) 0.0037(15) -0.0025(17) 0.0018(16)
C29 0.036(2) 0.045(2) 0.0388(18) -0.0036(16) -0.0022(16) -0.0014(16)
C30 0.0235(17) 0.0378(17) 0.0222(15) 0.0040(13) 0.0046(13) 0.0051(14)
C31 0.0352(19) 0.0315(17) 0.0389(17) 0.0065(14) 0.0089(15) 0.0042(15)
C32 0.0310(19) 0.0306(17) 0.0325(16) 0.0024(13) 0.0036(14) 0.0017(14)
C33 0.046(2) 0.055(2) 0.0395(18) -0.0072(17) -0.0119(16) 0.0078(18)
C34 0.0249(17) 0.0232(15) 0.0188(14) 0.0017(12) 0.0014(12) 0.0008(13)
C35 0.0254(17) 0.0288(15) 0.0304(15) 0.0062(13) 0.0068(14) 0.0058(13)
C36 0.0328(19) 0.0349(17) 0.0315(16) 0.0131(14) 0.0095(15) 0.0037(15)
C37 0.0246(17) 0.0403(18) 0.0217(14) 0.0011(13) 0.0073(13) 0.0027(14)
C38 0.0290(18) 0.0246(15) 0.0220(14) 0.0017(12) 0.0050(13) 0.0048(13)
C39 0.0303(18) 0.0249(15) 0.0193(14) 0.0012(12) 0.0053(13) 0.0009(13)
C40 0.038(2) 0.060(2) 0.0434(19) 0.0108(16) 0.0219(16) 0.0161(17)

loop_
_atom_type_symbol
_atom_type_description
_atom_type_scat_dispersion_real
_atom_type_scat_dispersion_imag
_atom_type_scat_source
C C 0.0033 0.0016 'International Tables Vol C Tables 4.2.6.8 and 6.1.1.4'
H H 0.0000 0.0000 'International Tables Vol C Tables 4.2.6.8 and 6.1.1.4'
N N 0.0061 0.0033 'International Tables Vol C Tables 4.2.6.8 and 6.1.1.4'
O O 0.0106 0.0060 'International Tables Vol C Tables 4.2.6.8 and 6.1.1.4'

loop_
_geom_angle_atom_site_label_1
_geom_angle_atom_site_label_2
_geom_angle_atom_site_label_3
_geom_angle
_geom_angle_site_symmetry_1
_geom_angle_site_symmetry_3
_geom_angle_publ_flag
C23 O1 C26 117.6(3) . . ?
C30 O2 C33 116.1(2) . . ?
C37 O3 C40 117.1(2) . . ?
C4 N1 C1 106.9(2) . . ?
C5 N2 C8 110.2(2) . . ?
C5 N2 H2N 120.6(17) . . ?
C8 N2 H2N 128.8(18) . . ?
C9 N3 C10 138.1(3) . . ?
C10 N4 C13 104.8(2) . . ?
C15 N5 C18 110.9(2) . . ?
C15 N5 H5N 127.9(17) . . ?
C18 N5 H5N 120.4(17) . . ?
N1 C1 C19 120.8(2) . . ?
N1 C1 C2 109.4(2) . . ?
C19 C1 C2 129.8(2) . . ?
C3 C2 C1 106.4(2) . . ?
C3 C2 H2 126.8 . . ?
C1 C2 H2 126.8 . . ?
C2 C3 C4 106.3(2) . . ?
C2 C3 H3 126.8 . . ?
C4 C3 H3 126.8 . . ?
N1 C4 C5 119.0(2) . . ?
N1 C4 C3 111.0(2) . . ?
C5 C4 C3 130.0(2) . . ?
N2 C5 C6 107.4(2) . . ?
N2 C5 C4 120.3(2) . . ?
C6 C5 C4 132.3(3) . . ?
C7 C6 C5 108.0(2) . . ?
C7 C6 H6 126.0 . . ?
C5 C6 H6 126.0 . . ?
C6 C7 C8 108.0(2) . . ?
C6 C7 H7 126.0 . . ?
C8 C7 H7 126.0 . . ?
N2 C8 C7 106.3(2) . . ?
N2 C8 C9 123.1(2) . . ?
C7 C8 C9 130.6(3) . . ?
N3 C9 C8 128.8(3) . . ?
N3 C9 C20 112.2(3) . . ?
C8 C9 C20 118.9(2) . . ?
N3 C10 N4 134.0(3) . . ?
N3 C10 C11 114.7(3) . . ?
N4 C10 C11 111.2(2) . . ?
C12 C11 C10 107.2(3) . . ?
C12 C11 H11 126.4 . . ?
C10 C11 H11 126.4 . . ?
C11 C12 C13 107.1(3) . . ?
C11 C12 H12 126.5 . . ?
C13 C12 H12 126.5 . . ?
C14 C13 N4 129.1(3) . . ?
C14 C13 C12 121.1(2) . . ?
N4 C13 C12 109.7(2) . . ?
C13 C14 C15 129.1(2) . . ?
C13 C14 C27 116.4(2) . . ?
C15 C14 C27 114.5(2) . . ?
N5 C15 C14 125.8(2) . . ?
N5 C15 C16 106.3(2) . . ?
C14 C15 C16 127.8(3) . . ?
C17 C16 C15 108.1(2) . . ?
C17 C16 H16 125.9 . . ?
C15 C16 H16 125.9 . . ?
C16 C17 C18 108.7(2) . . ?
C16 C17 H17 125.6 . . ?
C18 C17 H17 125.6 . . ?
N5 C18 C17 105.9(2) . . ?
N5 C18 C19 123.4(2) . . ?
C17 C18 C19 130.6(2) . . ?
C1 C19 C18 120.7(2) . . ?
C1 C19 C34 121.2(2) . . ?
C18 C19 C34 118.1(2) . . ?
C21 C20 C25 117.6(3) . . ?
C21 C20 C9 124.9(3) . . ?
C25 C20 C9 117.5(3) . . ?
C20 C21 C22 121.4(3) . . ?
C20 C21 H21 119.3 . . ?
C22 C21 H21 119.3 . . ?
C23 C22 C21 119.9(3) . . ?
C23 C22 H22 120.1 . . ?
C21 C22 H22 120.1 . . ?
C24 C23 O1 116.0(3) . . ?
C24 C23 C22 119.5(3) . . ?
O1 C23 C22 124.4(3) . . ?
C25 C24 C23 120.6(3) . . ?
C25 C24 H24 119.7 . . ?
C23 C24 H24 119.7 . . ?
C24 C25 C20 121.0(3) . . ?
C24 C25 H25 119.5 . . ?
C20 C25 H25 119.5 . . ?
O1 C26 H26A 109.5 . . ?
O1 C26 H26B 109.5 . . ?
H26A C26 H26B 109.5 . . ?
O1 C26 H26C 109.5 . . ?
H26A C26 H26C 109.5 . . ?
H26B C26 H26C 109.5 . . ?
C28 C27 C32 118.0(3) . . ?
C28 C27 C14 120.3(2) . . ?
C32 C27 C14 121.7(2) . . ?
C27 C28 C29 121.8(3) . . ?
C27 C28 H28 119.1 . . ?
C29 C28 H28 119.1 . . ?
C30 C29 C28 120.0(3) . . ?
C30 C29 H29 120.0 . . ?
C28 C29 H29 120.0 . . ?
C29 C30 O2 124.3(3) . . ?
C29 C30 C31 119.7(3) . . ?
O2 C30 C31 115.9(2) . . ?
C30 C31 C32 120.0(3) . . ?
C30 C31 H31 120.0 . . ?
C32 C31 H31 120.0 . . ?
C27 C32 C31 120.4(3) . . ?
C27 C32 H32 119.8 . . ?
C31 C32 H32 119.8 . . ?
O2 C33 H33A 109.5 . . ?
O2 C33 H33B 109.5 . . ?
H33A C33 H33B 109.5 . . ?
O2 C33 H33C 109.5 . . ?
H33A C33 H33C 109.5 . . ?
H33B C33 H33C 109.5 . . ?
C39 C34 C35 116.8(2) . . ?
C39 C34 C19 121.2(2) . . ?
C35 C34 C19 122.0(2) . . ?
C36 C35 C34 121.5(3) . . ?
C36 C35 H35 119.2 . . ?
C34 C35 H35 119.2 . . ?
C35 C36 C37 120.3(2) . . ?
C35 C36 H36 119.8 . . ?
C37 C36 H36 119.8 . . ?
O3 C37 C38 124.4(2) . . ?
O3 C37 C36 116.0(2) . . ?
C38 C37 C36 119.6(2) . . ?
C39 C38 C37 119.3(2) . . ?
C39 C38 H38 120.4 . . ?
C37 C38 H38 120.4 . . ?
C38 C39 C34 122.5(2) . . ?
C38 C39 H39 118.8 . . ?
C34 C39 H39 118.8 . . ?
O3 C40 H40A 109.5 . . ?
O3 C40 H40B 109.5 . . ?
H40A C40 H40B 109.5 . . ?
O3 C40 H40C 109.5 . . ?
H40A C40 H40C 109.5 . . ?
H40B C40 H40C 109.5 . . ?

loop_
_geom_bond_atom_site_label_1
_geom_bond_atom_site_label_2
_geom_bond_distance
_geom_bond_site_symmetry_2
_geom_bond_publ_flag
O1 C23 1.377(3) . ?
O1 C26 1.426(4) . ?
O2 C30 1.365(3) . ?
O2 C33 1.440(4) . ?
O3 C37 1.368(3) . ?
O3 C40 1.431(3) . ?
N1 C4 1.332(3) . ?
N1 C1 1.372(3) . ?
N2 C5 1.364(3) . ?
N2 C8 1.373(3) . ?
N2 H2N 0.88(3) . ?
N3 C9 1.310(3) . ?
N3 C10 1.346(3) . ?
N4 C10 1.361(3) . ?
N4 C13 1.399(3) . ?
N5 C15 1.357(3) . ?
N5 C18 1.391(3) . ?
N5 H5N 0.93(3) . ?
C1 C19 1.399(3) . ?
C1 C2 1.452(4) . ?
C2 C3 1.355(3) . ?
C2 H2 0.9500 . ?
C3 C4 1.446(4) . ?
C3 H3 0.9500 . ?
C4 C5 1.420(4) . ?
C5 C6 1.400(3) . ?
C6 C7 1.374(4) . ?
C6 H6 0.9500 . ?
C7 C8 1.416(4) . ?
C7 H7 0.9500 . ?
C8 C9 1.418(4) . ?
C9 C20 1.502(4) . ?
C10 C11 1.453(4) . ?
C11 C12 1.330(4) . ?
C11 H11 0.9500 . ?
C12 C13 1.459(4) . ?
C12 H12 0.9500 . ?
C13 C14 1.391(4) . ?
C14 C15 1.416(4) . ?
C14 C27 1.507(4) . ?
C15 C16 1.425(4) . ?
C16 C17 1.368(4) . ?
C16 H16 0.9500 . ?
C17 C18 1.407(3) . ?
C17 H17 0.9500 . ?
C18 C19 1.422(4) . ?
C19 C34 1.480(4) . ?
C20 C21 1.385(4) . ?
C20 C25 1.400(4) . ?
C21 C22 1.387(4) . ?
C21 H21 0.9500 . ?
C22 C23 1.381(4) . ?
C22 H22 0.9500 . ?
C23 C24 1.377(4) . ?
C24 C25 1.375(4) . ?
C24 H24 0.9500 . ?
C25 H25 0.9500 . ?
C26 H26A 0.9800 . ?
C26 H26B 0.9800 . ?
C26 H26C 0.9800 . ?
C27 C28 1.373(4) . ?
C27 C32 1.386(4) . ?
C28 C29 1.392(4) . ?
C28 H28 0.9500 . ?
C29 C30 1.355(4) . ?
C29 H29 0.9500 . ?
C30 C31 1.387(4) . ?
C31 C32 1.399(4) . ?
C31 H31 0.9500 . ?
C32 H32 0.9500 . ?
C33 H33A 0.9800 . ?
C33 H33B 0.9800 . ?
C33 H33C 0.9800 . ?
C34 C39 1.391(3) . ?
C34 C35 1.404(3) . ?
C35 C36 1.369(4) . ?
C35 H35 0.9500 . ?
C36 C37 1.393(4) . ?
C36 H36 0.9500 . ?
C37 C38 1.385(4) . ?
C38 C39 1.382(4) . ?
C38 H38 0.9500 . ?
C39 H39 0.9500 . ?
C40 H40A 0.9800 . ?
C40 H40B 0.9800 . ?
C40 H40C 0.9800 . ?

loop_
_geom_hbond_atom_site_label_D
_geom_hbond_atom_site_label_H
_geom_hbond_atom_site_label_A
_geom_hbond_distance_DH
_geom_hbond_distance_HA
_geom_hbond_distance_DA
_geom_hbond_angle_DHA
_geom_hbond_site_symmetry_A
N2 H2N N4 0.88(3) 2.08(3) 2.843(3) 146(2) .
N5 H5N N1 0.93(3) 1.89(3) 2.573(3) 129(2) .
N5 H5N N4 0.93(3) 2.59(3) 3.111(3) 116(2) .

loop_
_geom_torsion_atom_site_label_1
_geom_torsion_atom_site_label_2
_geom_torsion_atom_site_label_3
_geom_torsion_atom_site_label_4
_geom_torsion
_geom_torsion_site_symmetry_1
_geom_torsion_site_symmetry_2
_geom_torsion_site_symmetry_3
_geom_torsion_site_symmetry_4
_geom_torsion_publ_flag
C4 N1 C1 C19 -179.8(2) . . . . ?
C4 N1 C1 C2 -0.6(3) . . . . ?
N1 C1 C2 C3 1.0(3) . . . . ?
C19 C1 C2 C3 -179.8(2) . . . . ?
C1 C2 C3 C4 -1.0(3) . . . . ?
C1 N1 C4 C5 179.7(2) . . . . ?
C1 N1 C4 C3 -0.1(3) . . . . ?
C2 C3 C4 N1 0.7(3) . . . . ?
C2 C3 C4 C5 -179.0(2) . . . . ?
C8 N2 C5 C6 0.9(3) . . . . ?
C8 N2 C5 C4 -179.8(2) . . . . ?
N1 C4 C5 N2 -4.5(3) . . . . ?
C3 C4 C5 N2 175.2(2) . . . . ?
N1 C4 C5 C6 174.6(3) . . . . ?
C3 C4 C5 C6 -5.6(5) . . . . ?
N2 C5 C6 C7 0.1(3) . . . . ?
C4 C5 C6 C7 -179.2(3) . . . . ?
C5 C6 C7 C8 -1.0(3) . . . . ?
C5 N2 C8 C7 -1.5(3) . . . . ?
C5 N2 C8 C9 178.7(2) . . . . ?
C6 C7 C8 N2 1.5(3) . . . . ?
C6 C7 C8 C9 -178.7(3) . . . . ?
C10 N3 C9 C8 0.1(5) . . . . ?
C10 N3 C9 C20 -177.5(3) . . . . ?
N2 C8 C9 N3 6.7(4) . . . . ?
C7 C8 C9 N3 -173.0(3) . . . . ?
N2 C8 C9 C20 -175.9(2) . . . . ?
C7 C8 C9 C20 4.4(4) . . . . ?
C9 N3 C10 N4 -7.6(6) . . . . ?
C9 N3 C10 C11 175.1(3) . . . . ?
C13 N4 C10 N3 -177.4(3) . . . . ?
C13 N4 C10 C11 0.0(3) . . . . ?
N3 C10 C11 C12 178.4(3) . . . . ?
N4 C10 C11 C12 0.6(3) . . . . ?
C10 C11 C12 C13 -0.8(3) . . . . ?
C10 N4 C13 C14 178.7(3) . . . . ?
C10 N4 C13 C12 -0.5(3) . . . . ?
C11 C12 C13 C14 -178.4(3) . . . . ?
C11 C12 C13 N4 0.8(3) . . . . ?
N4 C13 C14 C15 3.5(5) . . . . ?
C12 C13 C14 C15 -177.4(3) . . . . ?
N4 C13 C14 C27 -177.2(2) . . . . ?
C12 C13 C14 C27 1.9(4) . . . . ?
C18 N5 C15 C14 178.2(2) . . . . ?
C18 N5 C15 C16 0.2(3) . . . . ?
C13 C14 C15 N5 -3.2(4) . . . . ?
C27 C14 C15 N5 177.5(2) . . . . ?
C13 C14 C15 C16 174.5(3) . . . . ?
C27 C14 C15 C16 -4.8(4) . . . . ?
N5 C15 C16 C17 0.0(3) . . . . ?
C14 C15 C16 C17 -178.0(2) . . . . ?
C15 C16 C17 C18 -0.1(3) . . . . ?
C15 N5 C18 C17 -0.2(3) . . . . ?
C15 N5 C18 C19 -177.8(2) . . . . ?
C16 C17 C18 N5 0.2(3) . . . . ?
C16 C17 C18 C19 177.5(3) . . . . ?
N1 C1 C19 C18 1.1(4) . . . . ?
C2 C1 C19 C18 -178.0(2) . . . . ?
N1 C1 C19 C34 -176.4(2) . . . . ?
C2 C1 C19 C34 4.6(4) . . . . ?
N5 C18 C19 C1 2.5(4) . . . . ?
C17 C18 C19 C1 -174.4(2) . . . . ?
N5 C18 C19 C34 -180.0(2) . . . . ?
C17 C18 C19 C34 3.1(4) . . . . ?
N3 C9 C20 C21 -141.5(3) . . . . ?
C8 C9 C20 C21 40.7(4) . . . . ?
N3 C9 C20 C25 37.2(3) . . . . ?
C8 C9 C20 C25 -140.6(3) . . . . ?
C25 C20 C21 C22 0.4(4) . . . . ?
C9 C20 C21 C22 179.1(3) . . . . ?
C20 C21 C22 C23 1.0(4) . . . . ?
C26 O1 C23 C24 -179.1(3) . . . . ?
C26 O1 C23 C22 -1.5(4) . . . . ?
C21 C22 C23 C24 -1.6(4) . . . . ?
C21 C22 C23 O1 -179.2(3) . . . . ?
O1 C23 C24 C25 178.6(3) . . . . ?
C22 C23 C24 C25 0.8(4) . . . . ?
C23 C24 C25 C20 0.6(4) . . . . ?
C21 C20 C25 C24 -1.1(4) . . . . ?
C9 C20 C25 C24 -180.0(3) . . . . ?
C13 C14 C27 C28 -74.2(3) . . . . ?
C15 C14 C27 C28 105.2(3) . . . . ?
C13 C14 C27 C32 104.3(3) . . . . ?
C15 C14 C27 C32 -76.4(3) . . . . ?
C32 C27 C28 C29 -1.0(5) . . . . ?
C14 C27 C28 C29 177.5(3) . . . . ?
C27 C28 C29 C30 0.4(5) . . . . ?
C28 C29 C30 O2 179.0(3) . . . . ?
C28 C29 C30 C31 0.4(5) . . . . ?
C33 O2 C30 C29 3.2(4) . . . . ?
C33 O2 C30 C31 -178.2(3) . . . . ?
C29 C30 C31 C32 -0.6(4) . . . . ?
O2 C30 C31 C32 -179.3(2) . . . . ?
C28 C27 C32 C31 0.8(4) . . . . ?
C14 C27 C32 C31 -177.7(3) . . . . ?
C30 C31 C32 C27 0.0(4) . . . . ?
C1 C19 C34 C39 50.3(3) . . . . ?
C18 C19 C34 C39 -127.2(3) . . . . ?
C1 C19 C34 C35 -133.2(3) . . . . ?
C18 C19 C34 C35 49.3(3) . . . . ?
C39 C34 C35 C36 1.2(4) . . . . ?
C19 C34 C35 C36 -175.4(2) . . . . ?
C34 C35 C36 C37 -0.1(4) . . . . ?
C40 O3 C37 C38 -0.8(4) . . . . ?
C40 O3 C37 C36 177.9(2) . . . . ?
C35 C36 C37 O3 -179.9(2) . . . . ?
C35 C36 C37 C38 -1.2(4) . . . . ?
O3 C37 C38 C39 179.9(2) . . . . ?
C36 C37 C38 C39 1.3(4) . . . . ?
C37 C38 C39 C34 -0.1(4) . . . . ?
C35 C34 C39 C38 -1.1(4) . . . . ?
C19 C34 C39 C38 175.6(2) . . . . ?

loop_
_cod_related_entry_id
_cod_related_entry_database
_cod_related_entry_code
1 ChemSpider 30660749
